data_7103633
loop_
_publ_author_name
'Yang, Xiaowu'
'Brown, Amy L.'
'Furukawa, Mako'
'Li, Shoujian'
'Gardinier, Wendy E.'
'Bukowski, Eric J.'
'Bright, Frank V.'
'Zheng, Chong'
'Zeng, Xiao Cheng'
'Gong, Bing'

_publ_section_title
;
 A new strategy for folding oligo(m-phenylene ethynylenes).
;
_journal_coden_ASTM CHCOFS
_journal_issue 1
_journal_name_full
;
 Chemical Communications (Cambridge, United Kingdom)
;
_journal_page_first 56
_journal_page_last 57
_journal_paper_doi 10.1039/b209809a
_journal_year 2003
_chemical_formula_sum 'C31 H37 N5 O6 Si'
_chemical_formula_weight 603.75
_space_group_IT_number 2
_symmetry_cell_setting triclinic
_symmetry_space_group_name_Hall '-P 1'
_symmetry_space_group_name_H-M 'P -1'
_atom_sites_solution_hydrogens geom
_atom_sites_solution_primary direct
_atom_sites_solution_secondary difmap
_audit_creation_method SHELXL-97
_cell_angle_alpha 115.143(3)
_cell_angle_beta 90.863(4)
_cell_angle_gamma 99.193(4)
_cell_formula_units_Z 2
_cell_length_a 9.8811(19)
_cell_length_b 13.014(3)
_cell_length_c 14.189(3)
_cell_measurement_reflns_used 472
_cell_measurement_temperature 293(2)
_cell_measurement_theta_max 14
_cell_measurement_theta_min -14
_cell_volume 1623.4(5)
_computing_cell_refinement 'SMART and SAINT (Bruker, 1999)'
_computing_data_collection 'SMART (Bruker, 1999)'
_computing_data_reduction 'SAINT (Bruker, 1999)'
_computing_molecular_graphics 'SHELXTL (Sheldrick, 1997)'
_computing_publication_material 'SHELXTL (Sheldrick, 1997)'
_computing_structure_refinement 'SHELXTL (Sheldrick, 1997)'
_computing_structure_solution 'SIR97 (Altomare et al., 1999)'
_diffrn_ambient_temperature 293(2)
_diffrn_detector_area_resol_mean 0
_diffrn_measured_fraction_theta_full 0.991
_diffrn_measured_fraction_theta_max 0.991
_diffrn_measurement_device_type 'Siemens SMART CCD  PLATFORM'
_diffrn_measurement_method '\w scans'
_diffrn_radiation_monochromator graphite
_diffrn_radiation_source 'fine-focus sealed tube'
_diffrn_radiation_type MoK\a
_diffrn_radiation_wavelength 0.71073
_diffrn_reflns_av_R_equivalents 0.0222
_diffrn_reflns_av_sigmaI/netI 0.0387
_diffrn_reflns_limit_h_max 7
_diffrn_reflns_limit_h_min -10
_diffrn_reflns_limit_k_max 14
_diffrn_reflns_limit_k_min -13
_diffrn_reflns_limit_l_max 15
_diffrn_reflns_limit_l_min -15
_diffrn_reflns_number 7198
_diffrn_reflns_theta_full 23.00
_diffrn_reflns_theta_max 23.00
_diffrn_reflns_theta_min 1.59
_diffrn_standards_decay_% 0
_diffrn_standards_interval_count 0
_diffrn_standards_interval_time 0
_diffrn_standards_number 0
_exptl_absorpt_coefficient_mu 0.121
_exptl_absorpt_correction_T_max 1.000
_exptl_absorpt_correction_T_min 0.770887
_exptl_absorpt_correction_type multi-scan
_exptl_absorpt_process_details 'SADABS (Sheldrick, 2000)'
_exptl_crystal_colour colorless
_exptl_crystal_density_diffrn 1.235
_exptl_crystal_density_method 'not measured'
_exptl_crystal_description fragment
_exptl_crystal_F_000 640
_exptl_crystal_size_max 0.12
_exptl_crystal_size_mid 0.10
_exptl_crystal_size_min 0.10
_refine_diff_density_max 0.229
_refine_diff_density_min -0.181
_refine_diff_density_rms 0.036
_refine_ls_extinction_coef 0.0051(14)
_refine_ls_extinction_expression Fc^*^=kFc[1+0.001xFc^2^\l^3^/sin(2\q)]^-1/4^
_refine_ls_extinction_method SHELXL
_refine_ls_goodness_of_fit_ref 1.287
_refine_ls_hydrogen_treatment constr
_refine_ls_matrix_type full
_refine_ls_number_parameters 426
_refine_ls_number_reflns 4472
_refine_ls_number_restraints 0
_refine_ls_restrained_S_all 1.287
_refine_ls_R_factor_all 0.1094
_refine_ls_R_factor_gt 0.0904
_refine_ls_shift/su_max 0.123
_refine_ls_shift/su_mean 0.002
_refine_ls_structure_factor_coef Fsqd
_refine_ls_weighting_details 'calc w=1/[\s^2^(Fo^2^)+(0.0588P)^2^+1.0812P] where P=(Fo^2^+2Fc^2^)/3'
_refine_ls_weighting_scheme calc
_refine_ls_wR_factor_gt 0.1807
_refine_ls_wR_factor_ref 0.1907
_reflns_number_gt 3807
_reflns_number_total 4472
_reflns_threshold_expression >2sigma(I)
_cod_data_source_file b209809a.txt
_cod_data_source_block 2c
_cod_database_code 7103633

loop_
_symmetry_equiv_pos_as_xyz
'x, y, z'
'-x, -y, -z'

loop_
_atom_site_label
_atom_site_type_symbol
_atom_site_fract_x
_atom_site_fract_y
_atom_site_fract_z
_atom_site_U_iso_or_equiv
_atom_site_adp_type
_atom_site_occupancy
_atom_site_symmetry_multiplicity
_atom_site_calc_flag
_atom_site_refinement_flags
_atom_site_disorder_assembly
_atom_site_disorder_group
Si Si 0.20943(16) 0.15740(14) 0.11164(12) 0.0838(5) Uani 1 1 d . . .
C1 C -0.0004(4) 0.1031(3) 0.3668(3) 0.0517(10) Uani 1 1 d . . .
C2 C 0.0544(4) 0.1855(3) 0.4683(3) 0.0526(10) Uani 1 1 d . . .
C3 C -0.0095(4) 0.1816(3) 0.5537(3) 0.0554(11) Uani 1 1 d . . .
H3 H 0.0260 0.2352 0.6208 0.053(11) Uiso 1 1 calc R . .
C4 C -0.1257(4) 0.0989(3) 0.5406(3) 0.0504(10) Uani 1 1 d . . .
C5 C -0.1802(4) 0.0174(3) 0.4392(3) 0.0498(10) Uani 1 1 d . . .
C6 C -0.1162(4) 0.0220(3) 0.3545(3) 0.0547(11) Uani 1 1 d . . .
H6 H -0.1524 -0.0312 0.2874 0.055(11) Uiso 1 1 calc R . .
C7 C -0.2998(4) -0.0707(4) 0.4177(3) 0.0568(11) Uani 1 1 d . . .
C8 C -0.3993(4) -0.1467(4) 0.3913(3) 0.0551(11) Uani 1 1 d . . .
C9 C -0.5190(4) -0.2354(3) 0.3652(3) 0.0528(10) Uani 1 1 d . . .
C10 C -0.5627(4) -0.3074(3) 0.2611(3) 0.0591(11) Uani 1 1 d . . .
H10 H -0.5111 -0.2987 0.2098 0.046(10) Uiso 1 1 calc R . .
C11 C -0.6810(4) -0.3923(3) 0.2306(3) 0.0567(11) Uani 1 1 d . . .
C12 C -0.7536(4) -0.4066(3) 0.3099(3) 0.0547(10) Uani 1 1 d . . .
C13 C -0.7081(4) -0.3357(3) 0.4150(3) 0.0548(11) Uani 1 1 d . . .
H13 H -0.7565 -0.3469 0.4666 0.064(12) Uiso 1 1 calc R . .
C14 C -0.5922(4) -0.2488(3) 0.4443(3) 0.0512(10) Uani 1 1 d . . .
N21 N 0.1704(4) 0.2678(3) 0.4775(3) 0.0667(10) Uani 1 1 d . . .
H21 H 0.2020 0.2606 0.4193 0.053(12) Uiso 1 1 calc R . .
C22 C 0.2410(5) 0.3576(4) 0.5643(4) 0.0650(12) Uani 1 1 d . . .
C23 C 0.3576(5) 0.4318(5) 0.5432(5) 0.0842(15) Uani 1 1 d . . .
H23A H 0.3648 0.4019 0.4693 0.18(3) Uiso 1 1 calc R . .
H23B H 0.4420 0.4317 0.5776 0.20(4) Uiso 1 1 calc R . .
H23C H 0.3407 0.5093 0.5693 0.17(3) Uiso 1 1 calc R . .
O22 O 0.2097(4) 0.3762(3) 0.6507(3) 0.0974(12) Uani 1 1 d . . .
C41 C -0.1912(5) 0.0959(4) 0.6327(3) 0.0556(10) Uani 1 1 d . . .
O42 O -0.1229(3) 0.1758(3) 0.7227(2) 0.0712(9) Uani 1 1 d . . .
O41 O -0.2923(3) 0.0306(3) 0.6306(2) 0.0812(10) Uani 1 1 d . . .
C43 C -0.1791(6) 0.1816(5) 0.8180(3) 0.0797(15) Uani 1 1 d . . .
H43A H -0.1218 0.2416 0.8771 0.111(19) Uiso 1 1 calc R . .
H43B H -0.1822 0.1090 0.8210 0.106(19) Uiso 1 1 calc R . .
H43C H -0.2704 0.1982 0.8190 0.16(3) Uiso 1 1 calc R . .
C101 C 0.0656(4) 0.1080(3) 0.2786(3) 0.0581(11) Uani 1 1 d . . .
C102 C 0.1252(5) 0.1194(4) 0.2083(3) 0.0641(12) Uani 1 1 d . . .
C103 C 0.0731(8) 0.1828(9) 0.0374(7) 0.129(3) Uani 1 1 d . . .
H10A H 0.1131 0.2044 -0.0143 0.24(4) Uiso 1 1 calc R . .
H10B H 0.0300 0.2437 0.0844 0.17(4) Uiso 1 1 calc R . .
H10C H 0.0054 0.1134 0.0035 0.23(5) Uiso 1 1 calc R . .
C104 C 0.2939(9) 0.0381(7) 0.0240(6) 0.131(3) Uani 1 1 d . . .
H10D H 0.3393 0.0596 -0.0261 0.19(3) Uiso 1 1 calc R . .
H10E H 0.2257 -0.0304 -0.0120 0.15(3) Uiso 1 1 calc R . .
H10F H 0.3603 0.0237 0.0648 0.22(5) Uiso 1 1 calc R . .
C105 C 0.3394(7) 0.2896(6) 0.1871(7) 0.122(2) Uani 1 1 d . . .
H10G H 0.3877 0.3139 0.1397 0.24(4) Uiso 1 1 calc R . .
H10H H 0.4036 0.2734 0.2281 0.18(4) Uiso 1 1 calc R . .
H10I H 0.2942 0.3498 0.2325 0.17(3) Uiso 1 1 calc R . .
N111 N -0.7287(4) -0.4647(3) 0.1250(3) 0.0651(10) Uani 1 1 d . . .
N112 N -0.6726(4) -0.4228(3) 0.0650(3) 0.0737(11) Uani 1 1 d . . .
N113 N -0.7140(5) -0.4817(4) -0.0353(3) 0.0914(14) Uani 1 1 d . . .
C114 C -0.6521(7) -0.4313(5) -0.1027(4) 0.0969(19) Uani 1 1 d . . .
H11A H -0.5530 -0.4118 -0.0860 0.14(3) Uiso 1 1 calc R . .
H11B H -0.6706 -0.4887 -0.1749 0.14(2) Uiso 1 1 calc R . .
C115 C -0.8304(6) -0.5826(4) -0.0784(4) 0.0909(17) Uani 1 1 d . . .
H11C H -0.8812 -0.5869 -0.0219 0.073(13) Uiso 1 1 calc R . .
H11D H -0.8928 -0.5727 -0.1261 0.13(2) Uiso 1 1 calc R . .
C116 C -0.7029(8) -0.3281(7) -0.0924(7) 0.119(2) Uani 1 1 d . . .
H11E H -0.6587 -0.2993 -0.1384 0.13(2) Uiso 1 1 calc R . .
H11F H -0.6830 -0.2701 -0.0215 0.20(4) Uiso 1 1 calc R . .
H11G H -0.8006 -0.3470 -0.1105 0.21(4) Uiso 1 1 calc R . .
C117 C -0.7770(8) -0.6898(6) -0.1339(6) 0.121(2) Uani 1 1 d . . .
H11H H -0.8523 -0.7542 -0.1614 0.7(2) Uiso 1 1 calc R . .
H11I H -0.7162 -0.6998 -0.0863 0.20(4) Uiso 1 1 calc R . .
H11J H -0.7276 -0.6856 -0.1902 0.23(4) Uiso 1 1 calc R . .
C121 C -0.8847(5) -0.4906(4) 0.2858(4) 0.0628(12) Uani 1 1 d . . .
O121 O -0.9639(4) -0.5238(4) 0.2097(3) 0.1021(13) Uani 1 1 d . . .
O122 O -0.9084(3) -0.5250(3) 0.3612(2) 0.0755(9) Uani 1 1 d . . .
C123 C -1.0380(5) -0.6013(5) 0.3485(4) 0.0790(15) Uani 1 1 d . . .
H12A H -1.0441 -0.6208 0.4066 0.112(19) Uiso 1 1 calc R . .
H12B H -1.0432 -0.6705 0.2848 0.16(3) Uiso 1 1 calc R . .
H12C H -1.1126 -0.5634 0.3456 0.083(16) Uiso 1 1 calc R . .
N141 N -0.5467(4) -0.1721(3) 0.5487(3) 0.0607(9) Uani 1 1 d . . .
H141 H -0.4807 -0.1160 0.5579 0.080(15) Uiso 1 1 calc R . .
C142 C -0.5941(5) -0.1753(4) 0.6371(3) 0.0700(13) Uani 1 1 d . . .
O142 O -0.6786(5) -0.2533(4) 0.6368(3) 0.1193(15) Uani 1 1 d . . .
C143 C -0.5350(7) -0.0717(5) 0.7373(4) 0.0923(17) Uani 1 1 d . . .
H14A H -0.4705 -0.0189 0.7217 0.23(4) Uiso 1 1 calc R . .
H14B H -0.4889 -0.0963 0.7820 0.23(4) Uiso 1 1 calc R . .
H14C H -0.6080 -0.0340 0.7720 0.22(4) Uiso 1 1 calc R . .

loop_
_atom_site_aniso_label
_atom_site_aniso_U_11
_atom_site_aniso_U_22
_atom_site_aniso_U_33
_atom_site_aniso_U_23
_atom_site_aniso_U_13
_atom_site_aniso_U_12
Si 0.0887(11) 0.1026(11) 0.0853(10) 0.0630(9) 0.0334(8) 0.0191(9)
C1 0.057(3) 0.051(2) 0.053(2) 0.029(2) 0.011(2) 0.009(2)
C2 0.051(2) 0.051(2) 0.061(3) 0.029(2) 0.012(2) 0.009(2)
C3 0.057(3) 0.055(2) 0.055(3) 0.025(2) 0.006(2) 0.011(2)
C4 0.050(2) 0.056(2) 0.053(2) 0.031(2) 0.0134(19) 0.011(2)
C5 0.046(2) 0.056(2) 0.055(3) 0.031(2) 0.0066(19) 0.010(2)
C6 0.061(3) 0.052(2) 0.049(2) 0.021(2) 0.006(2) 0.006(2)
C7 0.056(3) 0.063(3) 0.055(3) 0.030(2) 0.009(2) 0.008(2)
C8 0.060(3) 0.062(3) 0.049(2) 0.031(2) 0.005(2) 0.009(3)
C9 0.052(2) 0.053(2) 0.060(3) 0.031(2) 0.006(2) 0.005(2)
C10 0.062(3) 0.065(3) 0.053(3) 0.031(2) 0.013(2) 0.004(2)
C11 0.062(3) 0.055(2) 0.055(3) 0.029(2) 0.007(2) 0.005(2)
C12 0.054(3) 0.055(2) 0.062(3) 0.033(2) 0.006(2) 0.007(2)
C13 0.053(3) 0.061(3) 0.061(3) 0.037(2) 0.010(2) 0.007(2)
C14 0.051(2) 0.054(2) 0.054(2) 0.028(2) 0.0102(19) 0.009(2)
N21 0.064(2) 0.070(2) 0.061(2) 0.031(2) 0.0084(19) -0.006(2)
C22 0.065(3) 0.058(3) 0.076(3) 0.033(3) 0.008(3) 0.009(2)
C23 0.068(4) 0.074(4) 0.108(5) 0.045(3) 0.007(3) -0.008(3)
O22 0.111(3) 0.085(2) 0.070(2) 0.0225(19) 0.007(2) -0.021(2)
C41 0.059(3) 0.060(3) 0.056(3) 0.032(2) 0.010(2) 0.015(2)
O42 0.080(2) 0.078(2) 0.0514(18) 0.0264(16) 0.0115(16) 0.0068(17)
O41 0.077(2) 0.098(2) 0.064(2) 0.0396(18) 0.0165(16) -0.010(2)
C43 0.105(4) 0.087(4) 0.050(3) 0.032(3) 0.017(3) 0.019(3)
C101 0.066(3) 0.053(2) 0.061(3) 0.031(2) 0.007(2) 0.008(2)
C102 0.073(3) 0.062(3) 0.063(3) 0.033(2) 0.013(2) 0.012(2)
C103 0.136(6) 0.166(7) 0.132(6) 0.108(6) 0.014(6) 0.027(7)
C104 0.140(6) 0.160(7) 0.095(4) 0.048(5) 0.055(5) 0.046(7)
C105 0.093(5) 0.111(5) 0.189(7) 0.096(6) 0.029(5) 0.000(4)
N111 0.073(2) 0.066(2) 0.055(2) 0.0303(19) 0.0067(18) -0.0020(19)
N112 0.086(3) 0.071(2) 0.052(2) 0.021(2) 0.010(2) -0.004(2)
N113 0.120(4) 0.082(3) 0.052(3) 0.027(2) 0.007(2) -0.027(3)
C114 0.132(6) 0.091(4) 0.059(3) 0.036(3) 0.012(3) -0.017(4)
C115 0.127(5) 0.077(4) 0.055(3) 0.022(3) 0.013(3) -0.001(3)
C116 0.120(6) 0.145(6) 0.135(7) 0.104(6) 0.029(4) 0.018(5)
C117 0.129(6) 0.119(6) 0.117(5) 0.054(5) 0.035(5) 0.022(5)
C121 0.062(3) 0.069(3) 0.060(3) 0.032(2) 0.007(2) 0.005(2)
O121 0.078(2) 0.143(3) 0.081(2) 0.061(2) -0.013(2) -0.026(2)
O122 0.065(2) 0.087(2) 0.084(2) 0.0545(19) 0.0026(16) -0.0093(17)
C123 0.060(3) 0.085(4) 0.103(4) 0.057(4) 0.011(3) -0.005(3)
N141 0.063(2) 0.065(2) 0.055(2) 0.0302(18) 0.0104(17) 0.001(2)
C142 0.072(3) 0.082(3) 0.059(3) 0.038(3) 0.006(2) 0.000(3)
O142 0.148(4) 0.123(3) 0.071(2) 0.050(2) 0.010(2) -0.043(3)
C143 0.103(4) 0.103(4) 0.053(3) 0.026(3) 0.006(3) -0.008(4)

loop_
_atom_type_symbol
_atom_type_description
_atom_type_scat_dispersion_real
_atom_type_scat_dispersion_imag
_atom_type_scat_source
C C 0.0033 0.0016 'International Tables Vol C Tables 4.2.6.8 and 6.1.1.4'
N N 0.0061 0.0033 'International Tables Vol C Tables 4.2.6.8 and 6.1.1.4'
O O 0.0106 0.0060 'International Tables Vol C Tables 4.2.6.8 and 6.1.1.4'
Si Si 0.0817 0.0704 'International Tables Vol C Tables 4.2.6.8 and 6.1.1.4'
H H 0.0000 0.0000 'International Tables Vol C Tables 4.2.6.8 and 6.1.1.4'

loop_
_geom_angle_atom_site_label_1
_geom_angle_atom_site_label_2
_geom_angle_atom_site_label_3
_geom_angle
_geom_angle_site_symmetry_1
_geom_angle_site_symmetry_3
_geom_angle_publ_flag
C102 Si C103 106.4(3) . . ?
C102 Si C105 105.7(3) . . ?
C103 Si C105 112.7(4) . . ?
C102 Si C104 110.1(3) . . ?
C103 Si C104 111.0(4) . . ?
C105 Si C104 110.6(4) . . ?
C6 C1 C2 119.6(3) . . ?
C6 C1 C101 121.9(4) . . ?
C2 C1 C101 118.5(3) . . ?
C3 C2 N21 123.3(4) . . ?
C3 C2 C1 118.7(4) . . ?
N21 C2 C1 118.0(3) . . ?
C2 C3 C4 121.3(4) . . ?
C3 C4 C5 119.7(3) . . ?
C3 C4 C41 120.3(4) . . ?
C5 C4 C41 120.0(4) . . ?
C6 C5 C4 118.7(3) . . ?
C6 C5 C7 117.5(4) . . ?
C4 C5 C7 123.8(3) . . ?
C1 C6 C5 122.0(4) . . ?
C8 C7 C5 174.7(4) . . ?
C7 C8 C9 177.2(4) . . ?
C10 C9 C14 120.1(4) . . ?
C10 C9 C8 119.6(3) . . ?
C14 C9 C8 120.3(4) . . ?
C9 C10 C11 122.4(4) . . ?
C10 C11 C12 117.5(4) . . ?
C10 C11 N111 123.2(4) . . ?
C12 C11 N111 119.3(4) . . ?
C13 C12 C11 120.2(4) . . ?
C13 C12 C121 118.0(4) . . ?
C11 C12 C121 121.7(4) . . ?
C14 C13 C12 121.7(4) . . ?
C13 C14 C9 118.1(4) . . ?
C13 C14 N141 123.5(3) . . ?
C9 C14 N141 118.3(3) . . ?
C22 N21 C2 130.1(4) . . ?
O22 C22 N21 121.9(4) . . ?
O22 C22 C23 123.0(5) . . ?
N21 C22 C23 115.1(5) . . ?
O41 C41 O42 121.9(4) . . ?
O41 C41 C4 126.0(4) . . ?
O42 C41 C4 112.1(4) . . ?
C41 O42 C43 116.9(4) . . ?
C102 C101 C1 175.8(4) . . ?
C101 C102 Si 171.8(4) . . ?
N112 N111 C11 110.7(3) . . ?
N111 N112 N113 115.7(3) . . ?
N112 N113 C114 115.2(4) . . ?
N112 N113 C115 123.9(4) . . ?
C114 N113 C115 120.3(4) . . ?
C116 C114 N113 113.5(5) . . ?
C117 C115 N113 110.0(6) . . ?
O121 C121 O122 122.1(4) . . ?
O121 C121 C12 125.9(4) . . ?
O122 C121 C12 112.0(4) . . ?
C121 O122 C123 116.4(4) . . ?
C142 N141 C14 128.2(4) . . ?
O142 C142 N141 123.4(4) . . ?
O142 C142 C143 121.7(4) . . ?
N141 C142 C143 114.9(4) . . ?

loop_
_geom_bond_atom_site_label_1
_geom_bond_atom_site_label_2
_geom_bond_distance
_geom_bond_site_symmetry_2
_geom_bond_publ_flag
Si C102 1.816(4) . ?
Si C103 1.852(7) . ?
Si C105 1.855(6) . ?
Si C104 1.859(7) . ?
C1 C6 1.381(5) . ?
C1 C2 1.412(5) . ?
C1 C101 1.441(5) . ?
C2 C3 1.391(5) . ?
C2 N21 1.401(5) . ?
C3 C4 1.392(5) . ?
C4 C5 1.408(5) . ?
C4 C41 1.479(5) . ?
C5 C6 1.384(5) . ?
C5 C7 1.436(6) . ?
C7 C8 1.204(5) . ?
C8 C9 1.434(6) . ?
C9 C10 1.386(5) . ?
C9 C14 1.401(5) . ?
C10 C11 1.393(5) . ?
C11 C12 1.406(5) . ?
C11 N111 1.412(5) . ?
C12 C13 1.398(5) . ?
C12 C121 1.485(6) . ?
C13 C14 1.391(5) . ?
C14 N141 1.405(5) . ?
N21 C22 1.364(6) . ?
C22 O22 1.201(5) . ?
C22 C23 1.500(6) . ?
C41 O41 1.195(5) . ?
C41 O42 1.337(5) . ?
O42 C43 1.446(5) . ?
C101 C102 1.216(5) . ?
N111 N112 1.282(4) . ?
N112 N113 1.317(5) . ?
N113 C114 1.463(6) . ?
N113 C115 1.495(6) . ?
C114 C116 1.459(8) . ?
C115 C117 1.470(8) . ?
C121 O121 1.197(5) . ?
C121 O122 1.336(5) . ?
O122 C123 1.446(5) . ?
N141 C142 1.360(5) . ?
C142 O142 1.205(5) . ?
C142 C143 1.508(7) . ?

loop_
_cod_related_entry_id
_cod_related_entry_database
_cod_related_entry_code
1 ChemSpider 21198965
